data_4122884
loop_
_publ_author_name
'Miura, Tomoya'
'Nakamuro, Takayuki'
'Liang, Chia-Jung'
'Murakami, Masahiro'

_publ_section_title
;
 Synthesis of trans-Cycloalkenes via Enantioselective Cyclopropanation and
 Skeletal Rearrangement.
;
_journal_name_full 'Journal of the American Chemical Society'
_journal_page_first 141031153715006
_journal_paper_doi 10.1021/ja5096045
_journal_year 2014
_chemical_absolute_configuration ad
_chemical_formula_sum 'C27 H36 Cl2 N2 O2 Pt S'
_chemical_formula_weight 718.63
_chemical_name_systematic
; 
 ? 
;
_space_group_IT_number 19
_symmetry_cell_setting orthorhombic
_symmetry_space_group_name_Hall 'P 2ac 2ab'
_symmetry_space_group_name_H-M 'P 21 21 21'
_atom_sites_solution_hydrogens geom
_atom_sites_solution_primary direct
_atom_sites_solution_secondary difmap
_audit_creation_method SHELXL-97
_cell_angle_alpha 90.00
_cell_angle_beta 90.00
_cell_angle_gamma 90.00
_cell_formula_units_Z 4
_cell_length_a 9.7425(2)
_cell_length_b 13.7693(4)
_cell_length_c 20.5477(6)
_cell_measurement_temperature 103(2)
_cell_measurement_theta_max 27.48
_cell_measurement_theta_min 3.12
_cell_volume 2756.42(13)
_computing_cell_refinement PROCESS-AUTO
_computing_data_collection PROCESS-AUTO
_computing_data_reduction 'Yadokari-XG (Wakita, 2000)'
_computing_molecular_graphics 'Yadokari-XG (Wakita, 2000)'
_computing_publication_material 'Yadokari-XG (Wakita, 2000)'
_computing_structure_refinement 'SHELXL-97 (Sheldrick, 1997)'
_computing_structure_solution 'SHELXS-97 (Sheldrick, 1990)'
_diffrn_ambient_temperature 103(2)
_diffrn_measured_fraction_theta_full 0.997
_diffrn_measured_fraction_theta_max 0.997
_diffrn_radiation_monochromator graphite
_diffrn_radiation_source 'fine-focus sealed tube'
_diffrn_radiation_type MoK\a
_diffrn_radiation_wavelength 0.71075
_diffrn_reflns_av_R_equivalents 0.0960
_diffrn_reflns_av_sigmaI/netI 0.0704
_diffrn_reflns_limit_h_max 11
_diffrn_reflns_limit_h_min -12
_diffrn_reflns_limit_k_max 17
_diffrn_reflns_limit_k_min -17
_diffrn_reflns_limit_l_max 26
_diffrn_reflns_limit_l_min -26
_diffrn_reflns_number 40328
_diffrn_reflns_theta_full 27.48
_diffrn_reflns_theta_max 27.48
_diffrn_reflns_theta_min 3.12
_exptl_absorpt_coefficient_mu 5.387
_exptl_absorpt_correction_T_max 0.2948
_exptl_absorpt_correction_T_min 0.0748
_exptl_absorpt_correction_type multi-scan
_exptl_absorpt_process_details
;
    Higashi, T. (1995). Program for Absorption Correction.
    Rigaku Corporation, Tokyo, Japan.
;
_exptl_crystal_density_diffrn 1.732
_exptl_crystal_density_method 'not measured'
_exptl_crystal_F_000 1424
_exptl_crystal_size_max 1.00
_exptl_crystal_size_mid 0.30
_exptl_crystal_size_min 0.30
_refine_diff_density_max 1.642
_refine_diff_density_min -1.887
_refine_diff_density_rms 0.146
_refine_ls_abs_structure_details 'Flack H D (1983), Acta Cryst. A39, 876-881'
_refine_ls_abs_structure_Flack 0.002(6)
_refine_ls_extinction_method none
_refine_ls_goodness_of_fit_ref 1.051
_refine_ls_hydrogen_treatment constr
_refine_ls_matrix_type full
_refine_ls_number_parameters 315
_refine_ls_number_reflns 6309
_refine_ls_number_restraints 177
_refine_ls_restrained_S_all 1.039
_refine_ls_R_factor_all 0.0352
_refine_ls_R_factor_gt 0.0332
_refine_ls_shift/su_max 0.001
_refine_ls_shift/su_mean 0.000
_refine_ls_structure_factor_coef Fsqd
_refine_ls_weighting_details 'calc w=1/[\s^2^(Fo^2^)+(0.0118P)^2^+0.0000P] where P=(Fo^2^+2Fc^2^)/3'
_refine_ls_weighting_scheme calc
_refine_ls_wR_factor_gt 0.0702
_refine_ls_wR_factor_ref 0.0713
_reflns_number_gt 5937
_reflns_number_total 6309
_reflns_threshold_expression >2\s(I)
_cod_data_source_file ja5096045_si_001.cif
_cod_data_source_block 2
_cod_original_sg_symbol_Hall p_2ac_2ab
_cod_original_sg_symbol_H-M p_21_21_21
_cod_database_code 4122884

loop_
_symmetry_equiv_pos_as_xyz
'x, y, z'
'-x+1/2, -y, z+1/2'
'x+1/2, -y+1/2, -z'
'-x, y+1/2, -z+1/2'

loop_
_atom_site_label
_atom_site_type_symbol
_atom_site_fract_x
_atom_site_fract_y
_atom_site_fract_z
_atom_site_U_iso_or_equiv
_atom_site_adp_type
_atom_site_occupancy
_atom_site_symmetry_multiplicity
_atom_site_calc_flag
_atom_site_refinement_flags
_atom_site_disorder_assembly
_atom_site_disorder_group
Pt1 Pt 0.664803(17) 0.427609(14) 0.136414(8) 0.01595(6) Uani 1 1 d . . .
Cl1 Cl 0.48261(11) 0.43137(10) 0.20826(5) 0.0207(2) Uani 1 1 d . A .
S1 S 0.21220(11) 0.50223(10) 0.05346(6) 0.0191(3) Uani 1 1 d . . .
Cl2 Cl 0.85436(12) 0.40187(10) 0.07156(7) 0.0283(3) Uani 1 1 d . A .
O1 O 0.1634(3) 0.5696(3) 0.10108(16) 0.0272(8) Uani 1 1 d . . .
O2 O 0.1452(4) 0.4944(3) -0.00859(16) 0.0239(8) Uani 1 1 d . . .
C1 C 0.6020(4) 0.5649(4) 0.0852(2) 0.0159(9) Uani 1 1 d U A .
C2 C 0.8248(5) 0.6262(4) 0.1400(3) 0.0243(10) Uani 1 1 d . . .
H1 H 0.8708 0.6115 0.0981 0.029 Uiso 1 1 calc R A .
H2 H 0.8798 0.5972 0.1755 0.029 Uiso 1 1 calc R . .
C3 C 0.4421(5) 0.4859(4) -0.0133(2) 0.0182(10) Uani 1 1 d . . .
H3 H 0.3903 0.4446 -0.0410 0.022 Uiso 1 1 calc R . .
C4 C 0.6442(4) 0.4489(3) -0.0810(2) 0.0170(10) Uani 1 1 d DU . .
C5 C 0.6822(5) 0.5841(4) 0.1402(2) 0.0201(10) Uani 1 1 d . A .
H4 H 0.6432 0.5692 0.1814 0.024 Uiso 1 1 calc R . .
C6 C 0.4289(5) 0.6983(4) 0.0774(2) 0.0189(10) Uani 1 1 d . A .
H5 H 0.4793 0.7180 0.0377 0.023 Uiso 1 1 calc R . .
H6 H 0.3301 0.7105 0.0697 0.023 Uiso 1 1 calc R . .
C7 C 0.5897(5) 0.3676(4) -0.1118(2) 0.0219(11) Uani 1 1 d DU . .
H7 H 0.5037 0.3430 -0.0976 0.026 Uiso 1 1 calc R . .
C8 C 0.6580(5) 0.5668(4) 0.0164(2) 0.0187(9) Uani 1 1 d . . .
H8 H 0.7557 0.5468 0.0166 0.022 Uiso 1 1 calc R A .
H9 H 0.6522 0.6335 -0.0014 0.022 Uiso 1 1 calc R . .
C9 C 0.4506(4) 0.5882(4) 0.0885(2) 0.0161(10) Uani 1 1 d . . .
H10 H 0.4156 0.5707 0.1328 0.019 Uiso 1 1 calc R A .
C10 C 0.2158(5) 0.3862(4) 0.0877(3) 0.0288(13) Uani 1 1 d . . .
H11 H 0.2708 0.3874 0.1276 0.043 Uiso 1 1 calc R . .
H12 H 0.2566 0.3405 0.0566 0.043 Uiso 1 1 calc R . .
H13 H 0.1220 0.3656 0.0980 0.043 Uiso 1 1 calc R . .
N1 N 0.3740(4) 0.5320(3) 0.03939(19) 0.0186(9) Uani 1 1 d . A .
C11 C 0.4767(5) 0.7617(4) 0.1343(3) 0.0230(10) Uani 1 1 d . . .
H14 H 0.5076 0.7186 0.1700 0.028 Uiso 1 1 calc R A .
H15 H 0.3970 0.7991 0.1506 0.028 Uiso 1 1 calc R . .
C12 C 0.5754(5) 0.4979(4) -0.0257(2) 0.0166(10) Uani 1 1 d . A .
C13 C 0.8389(5) 0.4375(4) -0.1548(2) 0.0288(11) Uani 1 1 d DU . .
H16 H 0.9246 0.4621 -0.1695 0.035 Uiso 1 1 calc R . .
C14 C 0.5932(5) 0.8334(4) 0.1186(3) 0.0237(12) Uani 1 1 d . A .
H17 H 0.5603 0.8768 0.0835 0.028 Uiso 1 1 calc R . .
H18 H 0.6078 0.8744 0.1576 0.028 Uiso 1 1 calc R . .
C15 C 0.8145(5) 0.7378(4) 0.1495(3) 0.0264(12) Uani 1 1 d . A .
H19 H 0.7715 0.7503 0.1923 0.032 Uiso 1 1 calc R . .
H20 H 0.9087 0.7646 0.1510 0.032 Uiso 1 1 calc R . .
C16 C 0.7703(5) 0.4839(4) -0.1042(2) 0.0245(12) Uani 1 1 d DU . .
H21 H 0.8095 0.5402 -0.0850 0.029 Uiso 1 1 calc R . .
C17 C 0.7336(5) 0.7936(4) 0.0977(3) 0.0259(12) Uani 1 1 d . . .
H22 H 0.7196 0.7502 0.0599 0.031 Uiso 1 1 calc R A .
H23 H 0.7906 0.8488 0.0828 0.031 Uiso 1 1 calc R . .
C18 C 0.6571(6) 0.3212(4) -0.1627(2) 0.0268(11) Uani 1 1 d DU . .
H24 H 0.6173 0.2658 -0.1829 0.032 Uiso 1 1 calc R . .
C19 C 0.7835(5) 0.3564(5) -0.1839(3) 0.0301(13) Uani 1 1 d DU . .
H25 H 0.8312 0.3246 -0.2181 0.036 Uiso 1 1 calc R . .
C20 C 0.8249(13) 0.3620(7) 0.2608(6) 0.025(3) Uiso 0.73(5) 1 d PDU A 1
H26 H 0.8845 0.4022 0.2334 0.037 Uiso 0.73(5) 1 calc PR A 1
H27 H 0.8752 0.3418 0.2998 0.037 Uiso 0.73(5) 1 calc PR A 1
H28 H 0.7438 0.3996 0.2736 0.037 Uiso 0.73(5) 1 calc PR A 1
C21 C 0.5736(13) 0.2278(8) 0.0748(5) 0.019(3) Uiso 0.73(5) 1 d PDU A 1
H29 H 0.4923 0.2651 0.0876 0.029 Uiso 0.73(5) 1 calc PR A 1
H30 H 0.5449 0.1658 0.0557 0.029 Uiso 0.73(5) 1 calc PR A 1
H31 H 0.6264 0.2648 0.0427 0.029 Uiso 0.73(5) 1 calc PR A 1
C22 C 0.7860(10) 0.1017(7) 0.2069(6) 0.020(3) Uiso 0.73(5) 1 d PDU A 1
C23 C 0.6624(12) 0.2088(9) 0.1344(6) 0.024(5) Uiso 0.73(5) 1 d PDU A 1
C24 C 0.8208(11) 0.1822(6) 0.2432(6) 0.017(3) Uiso 0.73(5) 1 d PDU A 1
H32 H 0.8726 0.1744 0.2820 0.021 Uiso 0.73(5) 1 calc PR A 1
C25 C 0.7809(10) 0.2745(6) 0.2237(5) 0.014(3) Uiso 0.73(5) 1 d PDU A 1
C26 C 0.8409(12) 0.0036(7) 0.2246(7) 0.025(3) Uiso 0.73(5) 1 d PDU A 1
H33 H 0.8522 -0.0005 0.2719 0.038 Uiso 0.73(5) 1 calc PR A 1
H34 H 0.9299 -0.0063 0.2034 0.038 Uiso 0.73(5) 1 calc PR A 1
H35 H 0.7765 -0.0466 0.2101 0.038 Uiso 0.73(5) 1 calc PR A 1
N2 N 0.7028(12) 0.2876(8) 0.1700(6) 0.021(4) Uiso 0.73(5) 1 d PDU A 1
C27 C 0.7042(11) 0.1165(8) 0.1525(6) 0.022(4) Uiso 0.73(5) 1 d PDU A 1
H36 H 0.6765 0.0623 0.1271 0.026 Uiso 0.73(5) 1 calc PR A 1
C28 C 0.847(3) 0.3656(14) 0.2491(14) 0.011(6) Uiso 0.27(5) 1 d PDU A 2
H37 H 0.9065 0.4021 0.2195 0.017 Uiso 0.27(5) 1 calc PR A 2
H38 H 0.8997 0.3460 0.2876 0.017 Uiso 0.27(5) 1 calc PR A 2
H39 H 0.7699 0.4066 0.2626 0.017 Uiso 0.27(5) 1 calc PR A 2
C29 C 0.549(3) 0.227(2) 0.0794(13) 0.022(8) Uiso 0.27(5) 1 d PDU A 2
H40 H 0.4790 0.2717 0.0959 0.033 Uiso 0.27(5) 1 calc PR A 2
H41 H 0.5055 0.1650 0.0676 0.033 Uiso 0.27(5) 1 calc PR A 2
H42 H 0.5927 0.2550 0.0408 0.033 Uiso 0.27(5) 1 calc PR A 2
C30 C 0.786(2) 0.1008(14) 0.1976(13) 0.015(9) Uiso 0.27(5) 1 d PDU A 2
C31 C 0.655(2) 0.2096(16) 0.1309(10) 0.000(8) Uiso 0.27(5) 1 d PDU A 2
C32 C 0.828(3) 0.1822(14) 0.2335(16) 0.023(9) Uiso 0.27(5) 1 d PDU A 2
H43 H 0.8810 0.1728 0.2717 0.028 Uiso 0.27(5) 1 calc PR A 2
C33 C 0.793(3) 0.2766(15) 0.2150(15) 0.025(10) Uiso 0.27(5) 1 d PDU A 2
C34 C 0.837(3) 0.0009(16) 0.2143(17) 0.018(8) Uiso 0.27(5) 1 d PDU A 2
H44 H 0.9183 0.0061 0.2419 0.026 Uiso 0.27(5) 1 calc PR A 2
H45 H 0.8601 -0.0340 0.1742 0.026 Uiso 0.27(5) 1 calc PR A 2
H46 H 0.7647 -0.0346 0.2377 0.026 Uiso 0.27(5) 1 calc PR A 2
N3 N 0.703(2) 0.2891(17) 0.1639(13) 0.003(8) Uiso 0.27(5) 1 d PDU A 2
C35 C 0.696(2) 0.1166(17) 0.1472(12) 0.016(11) Uiso 0.27(5) 1 d PDU A 2
H47 H 0.6607 0.0628 0.1233 0.019 Uiso 0.27(5) 1 calc PR A 2

loop_
_atom_site_aniso_label
_atom_site_aniso_U_11
_atom_site_aniso_U_22
_atom_site_aniso_U_33
_atom_site_aniso_U_23
_atom_site_aniso_U_13
_atom_site_aniso_U_12
Pt1 0.01311(8) 0.01614(10) 0.01859(9) 0.00089(8) -0.00001(7) -0.00011(7)
Cl1 0.0185(5) 0.0246(7) 0.0191(5) 0.0036(5) 0.0023(4) 0.0013(5)
S1 0.0129(5) 0.0249(7) 0.0196(6) 0.0001(5) 0.0005(4) 0.0001(5)
Cl2 0.0169(6) 0.0311(8) 0.0371(7) 0.0042(5) 0.0083(5) 0.0037(5)
O1 0.0185(16) 0.032(2) 0.0316(19) -0.0104(17) 0.0068(14) -0.001(2)
O2 0.0178(18) 0.031(2) 0.0224(17) 0.0016(16) -0.0025(14) 0.0006(16)
C1 0.016(2) 0.012(3) 0.020(2) 0.000(2) -0.0008(16) 0.0023(18)
C2 0.018(2) 0.024(3) 0.031(3) 0.003(2) -0.006(2) -0.008(2)
C3 0.021(2) 0.017(3) 0.017(2) -0.001(2) 0.0010(18) 0.0007(19)
C4 0.020(2) 0.016(3) 0.015(2) 0.0015(17) 0.0021(17) 0.0032(18)
C5 0.024(2) 0.017(3) 0.020(2) 0.008(2) -0.0014(19) -0.004(2)
C6 0.020(2) 0.015(3) 0.022(3) 0.000(2) 0.0015(18) 0.0004(18)
C7 0.025(3) 0.020(3) 0.021(2) -0.003(2) 0.0017(18) 0.003(2)
C8 0.014(2) 0.024(3) 0.018(2) 0.001(2) 0.0021(17) -0.002(2)
C9 0.014(2) 0.018(3) 0.017(2) 0.002(2) 0.0000(16) -0.0035(18)
C10 0.017(2) 0.039(4) 0.030(3) 0.016(3) -0.001(2) -0.001(2)
N1 0.0117(19) 0.025(3) 0.019(2) -0.0040(17) 0.0015(14) -0.0022(15)
C11 0.024(2) 0.020(3) 0.025(2) -0.003(2) -0.001(2) 0.0012(19)
C12 0.016(2) 0.019(3) 0.015(2) 0.002(2) 0.0003(17) -0.0032(19)
C13 0.024(2) 0.041(3) 0.022(2) 0.008(2) 0.0044(19) 0.003(3)
C14 0.034(3) 0.009(3) 0.028(3) 0.000(2) 0.004(2) -0.003(2)
C15 0.027(3) 0.023(3) 0.029(3) 0.002(2) -0.007(2) -0.005(2)
C16 0.022(3) 0.030(3) 0.022(3) 0.000(2) 0.0060(19) -0.001(2)
C17 0.029(3) 0.022(3) 0.026(3) -0.002(2) 0.000(2) -0.003(2)
C18 0.032(3) 0.027(3) 0.021(2) -0.002(2) -0.003(2) 0.004(2)
C19 0.033(3) 0.041(4) 0.017(2) 0.002(2) 0.004(2) 0.013(2)

loop_
_atom_type_symbol
_atom_type_description
_atom_type_scat_dispersion_real
_atom_type_scat_dispersion_imag
_atom_type_scat_source
C C 0.0033 0.0016 'International Tables Vol C Tables 4.2.6.8 and 6.1.1.4'
H H 0.0000 0.0000 'International Tables Vol C Tables 4.2.6.8 and 6.1.1.4'
Cl Cl 0.1484 0.1585 'International Tables Vol C Tables 4.2.6.8 and 6.1.1.4'
N N 0.0061 0.0033 'International Tables Vol C Tables 4.2.6.8 and 6.1.1.4'
O O 0.0106 0.0060 'International Tables Vol C Tables 4.2.6.8 and 6.1.1.4'
Pt Pt -1.7033 8.3905 'International Tables Vol C Tables 4.2.6.8 and 6.1.1.4'
S S 0.1246 0.1234 'International Tables Vol C Tables 4.2.6.8 and 6.1.1.4'

loop_
_geom_angle_atom_site_label_1
_geom_angle_atom_site_label_2
_geom_angle_atom_site_label_3
_geom_angle
N3 Pt1 N2 3.2(10)
N3 Pt1 C5 156.1(6)
N2 Pt1 C5 153.8(3)
N3 Pt1 C1 166.7(6)
N2 Pt1 C1 169.3(3)
C5 Pt1 C1 36.92(16)
N3 Pt1 Cl2 82.4(8)
N2 Pt1 Cl2 84.6(4)
C5 Pt1 Cl2 96.38(12)
C1 Pt1 Cl2 94.40(12)
N3 Pt1 Cl1 89.1(8)
N2 Pt1 Cl1 86.9(4)
C5 Pt1 Cl1 90.86(12)
C1 Pt1 Cl1 94.08(11)
Cl2 Pt1 Cl1 171.48(5)
O1 S1 O2 120.3(2)
O1 S1 N1 106.0(2)
O2 S1 N1 107.2(2)
O1 S1 C10 108.9(3)
O2 S1 C10 107.3(3)
N1 S1 C10 106.2(2)
C5 C1 C9 117.9(4)
C5 C1 C8 123.3(4)
C9 C1 C8 113.0(4)
C5 C1 Pt1 68.2(3)
C9 C1 Pt1 115.0(3)
C8 C1 Pt1 110.6(3)
C5 C2 C15 108.7(4)
C12 C3 N1 123.1(5)
C7 C4 C16 117.2(4)
C7 C4 C12 122.8(4)
C16 C4 C12 120.0(4)
C1 C5 C2 125.8(4)
C1 C5 Pt1 74.9(3)
C2 C5 Pt1 117.1(3)
C11 C6 C9 113.8(4)
C18 C7 C4 122.1(5)
C1 C8 C12 109.3(4)
N1 C9 C1 110.6(4)
N1 C9 C6 110.1(4)
C1 C9 C6 109.5(4)
C3 N1 C9 121.3(4)
C3 N1 S1 117.9(3)
C9 N1 S1 119.5(3)
C6 C11 C14 115.5(4)
C3 C12 C4 122.1(5)
C3 C12 C8 119.0(5)
C4 C12 C8 118.8(4)
C19 C13 C16 120.5(5)
C17 C14 C11 119.1(4)
C17 C15 C2 116.3(4)
C13 C16 C4 121.1(5)
C15 C17 C14 116.4(5)
C7 C18 C19 119.5(5)
C13 C19 C18 119.5(5)
C24 C22 C27 117.3(8)
C24 C22 C26 120.4(9)
C27 C22 C26 122.2(9)
N2 C23 C27 120.1(10)
N2 C23 C21 117.2(9)
C27 C23 C21 122.7(9)
C22 C24 C25 120.7(8)
N2 C25 C24 121.0(8)
N2 C25 C20 118.1(8)
C24 C25 C20 120.8(7)
C25 N2 C23 119.5(9)
C25 N2 Pt1 119.6(7)
C23 N2 Pt1 120.5(7)
C23 C27 C22 121.3(9)
C35 C30 C32 117.2(17)
C35 C30 C34 121.8(18)
C32 C30 C34 121.1(18)
N3 C31 C35 121.4(17)
N3 C31 C29 117.4(17)
C35 C31 C29 121.0(18)
C33 C32 C30 122.1(18)
N3 C33 C32 118.4(17)
N3 C33 C28 118.3(17)
C32 C33 C28 123.2(17)
C31 N3 C33 119.7(17)
C31 N3 Pt1 123.4(14)
C33 N3 Pt1 116.6(14)
C30 C35 C31 120.7(19)

loop_
_geom_bond_atom_site_label_1
_geom_bond_atom_site_label_2
_geom_bond_distance
Pt1 N3 2.02(2)
Pt1 N2 2.080(12)
Pt1 C5 2.163(5)
Pt1 C1 2.249(5)
Pt1 Cl2 2.3048(12)
Pt1 Cl1 2.3093(11)
S1 O1 1.430(4)
S1 O2 1.436(3)
S1 N1 1.654(4)
S1 C10 1.746(6)
C1 C5 1.399(6)
C1 C9 1.511(6)
C1 C8 1.515(6)
C2 C5 1.506(6)
C2 C15 1.552(7)
C3 C12 1.333(6)
C3 N1 1.420(6)
C4 C7 1.391(6)
C4 C16 1.402(6)
C4 C12 1.482(6)
C6 C11 1.532(7)
C6 C9 1.548(7)
C7 C18 1.390(6)
C8 C12 1.516(7)
C9 N1 1.475(6)
C11 C14 1.539(7)
C13 C19 1.377(8)
C13 C16 1.392(6)
C14 C17 1.534(7)
C15 C17 1.530(7)
C18 C19 1.393(7)
C20 C25 1.489(9)
C21 C23 1.523(10)
C22 C24 1.378(10)
C22 C27 1.389(11)
C22 C26 1.497(10)
C23 N2 1.367(10)
C23 C27 1.385(11)
C24 C25 1.389(9)
C25 N2 1.352(10)
C28 C33 1.506(16)
C29 C31 1.498(16)
C30 C35 1.376(17)
C30 C32 1.402(17)
C30 C34 1.503(16)
C31 N3 1.370(16)
C31 C35 1.383(16)
C32 C33 1.394(17)
C33 N3 1.380(16)
